data_7045332
loop_
_publ_author_name
'Artem'ev, Alexander V.'
'Ryzhikov, Maxim R.'
'Taidakov, Ilya V.'
'Rakhmanova, Mariana I.'
'Varaksina, Evgenia A.'
'Bagryanskaya, Irina Yu'
'Malysheva, Svetlana F.'
'Belogorlova, Nataliya A.'

_publ_section_title
;
 Bright green-to-yellow emitting Cu(i) complexes based on
 bis(2-pyridyl)phosphine oxides: synthesis, structure and effective
 thermally activated-delayed fluorescence.
;
_journal_issue 8
_journal_name_full 'Dalton transactions (Cambridge, England : 2003)'
_journal_page_first 2701
_journal_page_last 2710
_journal_paper_doi 10.1039/c7dt04758d
_journal_volume 47
_journal_year 2018
_chemical_formula_moiety 'C30 H34 Cu2 N6 O2 P2 S2'
_chemical_formula_sum 'C30 H34 Cu2 N6 O2 P2 S2'
_chemical_formula_weight 763.77
_chemical_name_systematic
; 
 Complex of butyldi(pyridin-2-yl)phosphine oxide with copper(I) thiocyanate 
;
_space_group_crystal_system triclinic
_space_group_IT_number 2
_space_group_name_Hall '-P 1'
_space_group_name_H-M_alt 'P -1'
_symmetry_space_group_name_Hall '-P 1'
_symmetry_space_group_name_H-M 'P -1'
_atom_sites_solution_hydrogens geom
_audit_creation_method SHELXL-2014/7
_audit_update_record
;
2017-10-03 deposited with the CCDC.
2018-01-22 downloaded from the CCDC.
;
_cell_angle_alpha 109.975(5)
_cell_angle_beta 90.384(5)
_cell_angle_gamma 103.193(5)
_cell_formula_units_Z 2
_cell_length_a 8.8655(10)
_cell_length_b 14.2395(16)
_cell_length_c 14.5066(16)
_cell_measurement_reflns_used 9902
_cell_measurement_temperature 296(2)
_cell_measurement_theta_max 26.06
_cell_measurement_theta_min 2.37
_cell_volume 1668.5(3)
_computing_cell_refinement 'Bruker SAINT'
_computing_data_collection 'Bruker APEX2'
_computing_data_reduction 'Bruker SAINT'
_computing_molecular_graphics 'Bruker SHELXTL'
_computing_publication_material 'Bruker SHELXTL'
_computing_structure_refinement 'SHELXL-2014/7 (Sheldrick, 2014)'
_computing_structure_solution 'SHELXS-97 (Sheldrick, 2008)'
_diffrn_ambient_temperature 296(2)
_diffrn_measured_fraction_theta_full 0.956
_diffrn_measured_fraction_theta_max 0.956
_diffrn_measurement_device_type 'Bruker APEX-II CCD'
_diffrn_measurement_method '\f and \w scans'
_diffrn_radiation_type MoK\a
_diffrn_radiation_wavelength 0.71073
_diffrn_reflns_av_R_equivalents 0.0475
_diffrn_reflns_av_unetI/netI 0.1511
_diffrn_reflns_Laue_measured_fraction_full 0.956
_diffrn_reflns_Laue_measured_fraction_max 0.956
_diffrn_reflns_limit_h_max 10
_diffrn_reflns_limit_h_min -10
_diffrn_reflns_limit_k_max 16
_diffrn_reflns_limit_k_min -16
_diffrn_reflns_limit_l_max 17
_diffrn_reflns_limit_l_min -16
_diffrn_reflns_number 18525
_diffrn_reflns_point_group_measured_fraction_full 0.956
_diffrn_reflns_point_group_measured_fraction_max 0.956
_diffrn_reflns_theta_full 25.000
_diffrn_reflns_theta_max 25.027
_diffrn_reflns_theta_min 2.685
_diffrn_source 'sealed tube'
_exptl_absorpt_coefficient_mu 1.533
_exptl_absorpt_correction_T_max 0.7453
_exptl_absorpt_correction_T_min 0.5208
_exptl_absorpt_correction_type multi-scan
_exptl_absorpt_process_details SADABS
_exptl_crystal_colour yellow
_exptl_crystal_density_diffrn 1.520
_exptl_crystal_density_method 'not measured'
_exptl_crystal_description plate
_exptl_crystal_F_000 784
_exptl_crystal_size_max 0.600
_exptl_crystal_size_mid 0.400
_exptl_crystal_size_min 0.030
_refine_diff_density_max 1.876
_refine_diff_density_min -0.601
_refine_diff_density_rms 0.141
_refine_ls_extinction_method none
_refine_ls_goodness_of_fit_ref 1.066
_refine_ls_hydrogen_treatment constr
_refine_ls_matrix_type full
_refine_ls_number_parameters 399
_refine_ls_number_reflns 5640
_refine_ls_number_restraints 0
_refine_ls_restrained_S_all 1.066
_refine_ls_R_factor_all 0.1384
_refine_ls_R_factor_gt 0.0834
_refine_ls_shift/su_max 0.001
_refine_ls_shift/su_mean 0.000
_refine_ls_structure_factor_coef Fsqd
_refine_ls_weighting_details 'w=1/[\s^2^(Fo^2^)+(0.0566P)^2^+4.4570P] where P=(Fo^2^+2Fc^2^)/3'
_refine_ls_weighting_scheme calc
_refine_ls_wR_factor_gt 0.1904
_refine_ls_wR_factor_ref 0.2095
_reflns_Friedel_coverage 0.000
_reflns_number_gt 3234
_reflns_number_total 5640
_reflns_threshold_expression 'I > 2\s(I)'
_cod_data_source_file c7dt04758d2.cif
_cod_data_source_block b193
_cod_depositor_comments 'Adding full bibliography for 7045329--7045334.cif.'
_cod_database_code 7045332
_shelx_shelxl_version_number 2014/7
_shelx_space_group_comment
;
The symmetry employed for this shelxl refinement is uniquely defined
by the following loop, which should always be used as a source of
symmetry information in preference to the above space-group names.
They are only intended as comments.
;
_shelx_estimated_absorpt_t_min 0.460
_shelx_estimated_absorpt_t_max 0.955

loop_
_space_group_symop_operation_xyz
'x, y, z'
'-x, -y, -z'

loop_
_atom_site_label
_atom_site_type_symbol
_atom_site_fract_x
_atom_site_fract_y
_atom_site_fract_z
_atom_site_U_iso_or_equiv
_atom_site_adp_type
_atom_site_occupancy
_atom_site_site_symmetry_order
_atom_site_calc_flag
_atom_site_refinement_flags_posn
_atom_site_refinement_flags_adp
Cu1 Cu -0.20320(11) 0.10323(8) 0.50080(8) 0.0383(3) Uani 1 1 d . .
P1 P -0.2614(2) 0.34066(18) 0.54553(19) 0.0357(6) Uani 1 1 d . .
S1 S -0.3117(2) -0.07250(18) 0.48149(19) 0.0407(6) Uani 1 1 d . .
O1 O -0.3161(7) 0.4361(4) 0.5673(5) 0.0493(17) Uani 1 1 d . .
N1 N -0.3214(7) 0.1484(5) 0.4042(5) 0.0303(17) Uani 1 1 d . .
N2 N -0.2826(7) 0.1924(6) 0.6283(5) 0.0343(18) Uani 1 1 d . .
N3 N 0.0256(7) 0.1135(4) 0.4986(5) 0.0214(15) Uani 1 1 d . .
C1 C -0.3862(9) 0.0769(7) 0.3161(7) 0.040(2) Uani 1 1 d . .
H1 H -0.3657 0.0121 0.2978 0.048 Uiso 1 1 calc R U
C2 C -0.4810(10) 0.0958(8) 0.2522(7) 0.047(3) Uani 1 1 d . .
H2 H -0.5214 0.0454 0.1915 0.056 Uiso 1 1 calc R U
C3 C -0.5146(11) 0.1905(9) 0.2801(8) 0.058(3) Uani 1 1 d . .
H17 H -0.5802 0.2046 0.2389 0.070 Uiso 1 1 calc R U
C4 C -0.4503(10) 0.2649(7) 0.3698(7) 0.045(2) Uani 1 1 d . .
H16 H -0.4701 0.3300 0.3893 0.053 Uiso 1 1 calc R U
C5 C -0.3551(9) 0.2402(7) 0.4303(6) 0.032(2) Uani 1 1 d . .
C6 C -0.3107(8) 0.2855(6) 0.6396(6) 0.028(2) Uani 1 1 d . .
C7 C -0.3230(9) 0.1525(7) 0.6996(7) 0.039(2) Uani 1 1 d . .
H3 H -0.3062 0.0884 0.6925 0.047 Uiso 1 1 calc R U
C8 C -0.3881(11) 0.2032(9) 0.7826(7) 0.053(3) Uani 1 1 d . .
H4 H -0.4145 0.1735 0.8301 0.064 Uiso 1 1 calc R U
C9 C -0.4136(11) 0.2989(8) 0.7940(7) 0.052(3) Uani 1 1 d . .
H6 H -0.4567 0.3348 0.8494 0.063 Uiso 1 1 calc R U
C10 C -0.3735(10) 0.3398(7) 0.7214(7) 0.043(2) Uani 1 1 d . .
H5 H -0.3889 0.4040 0.7277 0.051 Uiso 1 1 calc R U
C11 C -0.0482(9) 0.3545(6) 0.5368(6) 0.033(2) Uani 1 1 d . .
H7 H -0.0244 0.2885 0.5261 0.040 Uiso 1 1 calc R U
H15 H -0.0183 0.3749 0.4810 0.040 Uiso 1 1 calc R U
C12 C 0.0418(11) 0.4319(9) 0.6274(8) 0.069(4) Uani 1 1 d . .
H8 H 0.0296 0.4047 0.6805 0.083 Uiso 1 1 calc R U
H14 H 0.0020 0.4932 0.6462 0.083 Uiso 1 1 calc R U
C13 C 0.2159(13) 0.4605(9) 0.6116(8) 0.065(3) Uani 1 1 d . .
H13 H 0.2274 0.4865 0.5577 0.079 Uiso 1 1 calc R U
H9 H 0.2713 0.5150 0.6705 0.079 Uiso 1 1 calc R U
C14 C 0.2852(13) 0.3718(11) 0.5895(11) 0.102(5) Uani 1 1 d . .
H12 H 0.2322 0.3183 0.5304 0.153 Uiso 1 1 calc R U
H11 H 0.2754 0.3465 0.6432 0.153 Uiso 1 1 calc R U
H10 H 0.3933 0.3926 0.5804 0.153 Uiso 1 1 calc R U
C15 C 0.1364(9) 0.0996(6) 0.5062(6) 0.0224(18) Uani 1 1 d . .
Cu2 Cu 0.77846(11) 0.10405(9) -0.00106(8) 0.0383(4) Uani 1 1 d . .
P2 P 1.0165(2) 0.33834(17) 0.03524(18) 0.0319(6) Uani 1 1 d . .
S2 S 0.7582(2) -0.07149(18) -0.0161(2) 0.0428(7) Uani 1 1 d . .
O2 O 1.1423(6) 0.4309(5) 0.0515(5) 0.0471(17) Uani 1 1 d . .
N4 N 0.5616(8) 0.1132(5) -0.0055(5) 0.0341(18) Uani 1 1 d . .
N5 N 0.9259(7) 0.1959(5) 0.1261(5) 0.0326(17) Uani 1 1 d . .
N6 N 0.9264(7) 0.1410(5) -0.0998(5) 0.0293(17) Uani 1 1 d . .
C16 C 0.4327(9) 0.0982(6) 0.0049(6) 0.029(2) Uani 1 1 d . .
C17 C 1.0233(8) 0.2884(6) 0.1347(6) 0.028(2) Uani 1 1 d . .
C18 C 0.8263(9) 0.3586(7) 0.0217(7) 0.037(2) Uani 1 1 d . .
H18A H 0.8199 0.3822 -0.0332 0.044 Uiso 1 1 calc R U
H18B H 0.7491 0.2938 0.0069 0.044 Uiso 1 1 calc R U
C19 C 0.7909(11) 0.4370(8) 0.1138(8) 0.061(3) Uani 1 1 d . .
H19 H 0.8737 0.4995 0.1314 0.074 Uiso 1 1 calc R U
H20 H 0.7899 0.4105 0.1672 0.074 Uiso 1 1 calc R U
C20 C 0.6334(12) 0.4644(8) 0.1037(9) 0.064(3) Uani 1 1 d . .
H21 H 0.6287 0.5242 0.1604 0.077 Uiso 1 1 calc R U
H22 H 0.6292 0.4832 0.0456 0.077 Uiso 1 1 calc R U
C21 C 0.4989(13) 0.3818(9) 0.0962(12) 0.108(6) Uani 1 1 d . .
H23 H 0.5022 0.3223 0.0401 0.163 Uiso 1 1 calc R U
H24 H 0.4059 0.4032 0.0888 0.163 Uiso 1 1 calc R U
H25 H 0.4994 0.3648 0.1548 0.163 Uiso 1 1 calc R U
C22 C 1.0278(9) 0.2339(7) -0.0788(6) 0.031(2) Uani 1 1 d . .
C23 C 1.1392(10) 0.2537(8) -0.1395(7) 0.045(3) Uani 1 1 d . .
H29 H 1.2087 0.3180 -0.1219 0.054 Uiso 1 1 calc R U
C24 C 1.1462(11) 0.1762(8) -0.2274(7) 0.051(3) Uani 1 1 d . .
H28 H 1.2202 0.1881 -0.2699 0.061 Uiso 1 1 calc R U
C25 C 1.0423(11) 0.0813(8) -0.2513(7) 0.047(3) Uani 1 1 d . .
H27 H 1.0433 0.0284 -0.3104 0.057 Uiso 1 1 calc R U
C26 C 0.9383(10) 0.0675(7) -0.1855(7) 0.039(2) Uani 1 1 d . .
H26 H 0.8707 0.0028 -0.2008 0.046 Uiso 1 1 calc R U
C27 C 1.1287(9) 0.3464(7) 0.2182(7) 0.041(2) Uani 1 1 d . .
H33 H 1.1936 0.4097 0.2232 0.049 Uiso 1 1 calc R U
C28 C 1.1333(11) 0.3072(8) 0.2923(7) 0.047(3) Uani 1 1 d . .
H32 H 1.2021 0.3436 0.3484 0.056 Uiso 1 1 calc R U
C29 C 1.0373(11) 0.2154(8) 0.2830(7) 0.046(3) Uani 1 1 d . .
H31 H 1.0386 0.1891 0.3334 0.056 Uiso 1 1 calc R U
C30 C 0.9374(10) 0.1607(8) 0.1993(7) 0.043(2) Uani 1 1 d . .
H30 H 0.8753 0.0965 0.1935 0.051 Uiso 1 1 calc R U

loop_
_atom_site_aniso_label
_atom_site_aniso_U_11
_atom_site_aniso_U_22
_atom_site_aniso_U_33
_atom_site_aniso_U_23
_atom_site_aniso_U_13
_atom_site_aniso_U_12
Cu1 0.0317(6) 0.0462(7) 0.0432(8) 0.0167(6) 0.0042(5) 0.0204(5)
P1 0.0285(12) 0.0404(15) 0.0419(16) 0.0167(12) 0.0046(10) 0.0120(10)
S1 0.0219(11) 0.0421(15) 0.0617(18) 0.0211(13) 0.0042(10) 0.0104(10)
O1 0.050(4) 0.035(4) 0.066(5) 0.016(3) 0.011(3) 0.018(3)
N1 0.022(4) 0.039(5) 0.029(5) 0.012(4) 0.004(3) 0.005(3)
N2 0.027(4) 0.052(5) 0.029(5) 0.018(4) 0.005(3) 0.015(3)
N3 0.022(4) 0.006(3) 0.026(4) -0.005(3) -0.005(3) 0.001(3)
C1 0.027(5) 0.047(6) 0.039(7) 0.008(5) 0.003(4) 0.007(4)
C2 0.042(6) 0.060(7) 0.032(6) 0.010(5) -0.009(4) 0.008(5)
C3 0.051(6) 0.081(9) 0.048(8) 0.030(6) -0.014(5) 0.016(6)
C4 0.043(6) 0.047(6) 0.049(7) 0.020(5) -0.005(5) 0.016(5)
C5 0.026(5) 0.045(6) 0.027(6) 0.020(4) 0.006(4) 0.005(4)
C6 0.020(4) 0.038(5) 0.025(5) 0.007(4) 0.001(3) 0.012(4)
C7 0.039(5) 0.051(6) 0.031(6) 0.015(5) 0.000(4) 0.016(4)
C8 0.050(6) 0.084(9) 0.029(7) 0.024(6) 0.008(5) 0.015(6)
C9 0.050(6) 0.067(8) 0.033(7) 0.006(6) 0.011(5) 0.019(6)
C10 0.039(5) 0.052(6) 0.042(7) 0.018(5) 0.006(4) 0.017(5)
C11 0.033(5) 0.026(5) 0.020(5) -0.003(4) 0.004(4) -0.016(4)
C12 0.047(6) 0.082(9) 0.050(8) -0.003(6) 0.000(5) 0.003(6)
C13 0.076(8) 0.066(8) 0.036(7) 0.002(6) 0.000(5) 0.008(6)
C14 0.049(8) 0.126(13) 0.134(14) 0.054(11) -0.008(8) 0.017(8)
C15 0.028(5) 0.017(5) 0.022(5) 0.008(4) 0.003(4) 0.004(4)
Cu2 0.0223(6) 0.0496(8) 0.0436(8) 0.0196(6) 0.0046(5) 0.0051(5)
P2 0.0241(12) 0.0350(14) 0.0391(16) 0.0140(11) 0.0049(10) 0.0105(10)
S2 0.0192(11) 0.0460(15) 0.0678(19) 0.0254(13) 0.0060(11) 0.0085(10)
O2 0.036(4) 0.046(4) 0.063(5) 0.028(3) 0.007(3) 0.005(3)
N4 0.032(4) 0.025(4) 0.046(5) 0.012(4) -0.002(3) 0.010(3)
N5 0.026(4) 0.039(5) 0.036(5) 0.017(4) 0.006(3) 0.009(3)
N6 0.021(4) 0.038(4) 0.030(5) 0.013(4) 0.004(3) 0.008(3)
C16 0.019(5) 0.030(5) 0.042(6) 0.018(4) 0.007(4) 0.008(4)
C17 0.023(4) 0.033(5) 0.031(6) 0.012(4) 0.005(4) 0.011(4)
C18 0.024(5) 0.045(6) 0.040(6) 0.014(5) -0.002(4) 0.011(4)
C19 0.054(7) 0.075(8) 0.060(8) 0.012(6) 0.012(5) 0.045(6)
C20 0.063(7) 0.063(8) 0.086(10) 0.033(7) 0.027(6) 0.041(6)
C21 0.059(8) 0.069(9) 0.194(18) 0.038(10) 0.051(9) 0.022(7)
C22 0.023(4) 0.044(6) 0.037(6) 0.022(4) 0.008(4) 0.014(4)
C23 0.042(6) 0.054(6) 0.035(7) 0.012(5) 0.020(4) 0.009(5)
C24 0.050(6) 0.067(8) 0.040(7) 0.021(6) 0.019(5) 0.019(6)
C25 0.053(6) 0.064(7) 0.023(6) 0.006(5) 0.011(5) 0.024(6)
C26 0.034(5) 0.047(6) 0.035(6) 0.012(5) 0.001(4) 0.014(4)
C27 0.031(5) 0.052(6) 0.035(6) 0.011(5) -0.003(4) 0.010(4)
C28 0.045(6) 0.066(8) 0.026(6) 0.009(5) -0.006(4) 0.017(5)
C29 0.061(7) 0.058(7) 0.026(7) 0.022(5) 0.007(5) 0.015(6)
C30 0.047(6) 0.055(6) 0.040(7) 0.029(5) 0.015(5) 0.019(5)

loop_
_atom_type_symbol
_atom_type_description
_atom_type_scat_dispersion_real
_atom_type_scat_dispersion_imag
_atom_type_scat_source
C C 0.0033 0.0016 'International Tables Vol C Tables 4.2.6.8 and 6.1.1.4'
H H 0.0000 0.0000 'International Tables Vol C Tables 4.2.6.8 and 6.1.1.4'
N N 0.0061 0.0033 'International Tables Vol C Tables 4.2.6.8 and 6.1.1.4'
O O 0.0106 0.0060 'International Tables Vol C Tables 4.2.6.8 and 6.1.1.4'
P P 0.1023 0.0942 'International Tables Vol C Tables 4.2.6.8 and 6.1.1.4'
S S 0.1246 0.1234 'International Tables Vol C Tables 4.2.6.8 and 6.1.1.4'
Cu Cu 0.3201 1.2651 'International Tables Vol C Tables 4.2.6.8 and 6.1.1.4'

loop_
_geom_angle_atom_site_label_1
_geom_angle_atom_site_label_2
_geom_angle_atom_site_label_3
_geom_angle
_geom_angle_site_symmetry_1
_geom_angle_site_symmetry_3
N3 Cu1 N2 118.1(2) . .
N3 Cu1 N1 120.9(3) . .
N2 Cu1 N1 95.6(3) . .
N3 Cu1 S1 103.69(18) . .
N2 Cu1 S1 106.7(2) . .
N1 Cu1 S1 111.3(2) . .
O1 P1 C6 110.2(4) . .
O1 P1 C5 112.7(4) . .
C6 P1 C5 105.2(4) . .
O1 P1 C11 116.2(4) . .
C6 P1 C11 106.2(4) . .
C5 P1 C11 105.6(4) . .
C15 S1 Cu1 94.8(3) 2_556 .
C5 N1 C1 117.6(7) . .
C5 N1 Cu1 123.0(6) . .
C1 N1 Cu1 118.7(6) . .
C7 N2 C6 117.6(7) . .
C7 N2 Cu1 119.2(6) . .
C6 N2 Cu1 122.9(6) . .
C15 N3 Cu1 161.6(7) . .
N1 C1 C2 123.0(9) . .
N1 C1 H1 118.5 . .
C2 C1 H1 118.5 . .
C3 C2 C1 118.6(9) . .
C3 C2 H2 120.7 . .
C1 C2 H2 120.7 . .
C2 C3 C4 119.5(9) . .
C2 C3 H17 120.2 . .
C4 C3 H17 120.2 . .
C3 C4 C5 118.5(9) . .
C3 C4 H16 120.7 . .
C5 C4 H16 120.7 . .
N1 C5 C4 122.6(8) . .
N1 C5 P1 118.8(6) . .
C4 C5 P1 118.5(7) . .
N2 C6 C10 122.0(8) . .
N2 C6 P1 119.1(6) . .
C10 C6 P1 118.9(7) . .
N2 C7 C8 122.8(9) . .
N2 C7 H3 118.6 . .
C8 C7 H3 118.6 . .
C7 C8 C9 119.1(10) . .
C7 C8 H4 120.5 . .
C9 C8 H4 120.5 . .
C8 C9 C10 118.5(9) . .
C8 C9 H6 120.8 . .
C10 C9 H6 120.8 . .
C6 C10 C9 120.1(9) . .
C6 C10 H5 120.0 . .
C9 C10 H5 120.0 . .
C12 C11 P1 111.1(6) . .
C12 C11 H7 109.4 . .
P1 C11 H7 109.4 . .
C12 C11 H15 109.4 . .
P1 C11 H15 109.4 . .
H7 C11 H15 108.0 . .
C11 C12 C13 110.8(8) . .
C11 C12 H8 109.5 . .
C13 C12 H8 109.5 . .
C11 C12 H14 109.5 . .
C13 C12 H14 109.5 . .
H8 C12 H14 108.1 . .
C14 C13 C12 111.9(10) . .
C14 C13 H13 109.2 . .
C12 C13 H13 109.2 . .
C14 C13 H9 109.2 . .
C12 C13 H9 109.2 . .
H13 C13 H9 107.9 . .
C13 C14 H12 109.5 . .
C13 C14 H11 109.5 . .
H12 C14 H11 109.5 . .
C13 C14 H10 109.5 . .
H12 C14 H10 109.5 . .
H11 C14 H10 109.5 . .
N3 C15 S1 177.9(7) . 2_556
N4 Cu2 N6 121.5(3) . .
N4 Cu2 N5 118.6(3) . .
N6 Cu2 N5 96.4(3) . .
N4 Cu2 S2 103.6(2) . .
N6 Cu2 S2 109.4(2) . .
N5 Cu2 S2 106.6(2) . .
O2 P2 C18 113.4(4) . .
O2 P2 C17 111.3(4) . .
C18 P2 C17 108.6(4) . .
O2 P2 C22 112.2(4) . .
C18 P2 C22 104.2(4) . .
C17 P2 C22 106.7(4) . .
C16 S2 Cu2 95.0(3) 2_655 .
C16 N4 Cu2 160.2(7) . .
C30 N5 C17 117.3(7) . .
C30 N5 Cu2 119.9(6) . .
C17 N5 Cu2 122.5(6) . .
C26 N6 C22 116.3(7) . .
C26 N6 Cu2 120.0(6) . .
C22 N6 Cu2 123.2(5) . .
N4 C16 S2 177.6(8) . 2_655
N5 C17 C27 122.0(8) . .
N5 C17 P2 119.2(6) . .
C27 C17 P2 118.9(7) . .
C19 C18 P2 111.6(6) . .
C19 C18 H18A 109.3 . .
P2 C18 H18A 109.3 . .
C19 C18 H18B 109.3 . .
P2 C18 H18B 109.3 . .
H18A C18 H18B 108.0 . .
C18 C19 C20 114.0(8) . .
C18 C19 H19 108.7 . .
C20 C19 H19 108.7 . .
C18 C19 H20 108.7 . .
C20 C19 H20 108.7 . .
H19 C19 H20 107.6 . .
C21 C20 C19 113.8(10) . .
C21 C20 H21 108.8 . .
C19 C20 H21 108.8 . .
C21 C20 H22 108.8 . .
C19 C20 H22 108.8 . .
H21 C20 H22 107.7 . .
C20 C21 H23 109.5 . .
C20 C21 H24 109.5 . .
H23 C21 H24 109.5 . .
C20 C21 H25 109.5 . .
H23 C21 H25 109.5 . .
H24 C21 H25 109.5 . .
N6 C22 C23 122.9(8) . .
N6 C22 P2 118.9(6) . .
C23 C22 P2 118.2(7) . .
C22 C23 C24 118.9(9) . .
C22 C23 H29 120.6 . .
C24 C23 H29 120.6 . .
C25 C24 C23 119.3(9) . .
C25 C24 H28 120.4 . .
C23 C24 H28 120.4 . .
C26 C25 C24 117.9(9) . .
C26 C25 H27 121.0 . .
C24 C25 H27 121.0 . .
N6 C26 C25 124.7(9) . .
N6 C26 H26 117.7 . .
C25 C26 H26 117.7 . .
C28 C27 C17 118.1(9) . .
C28 C27 H33 120.9 . .
C17 C27 H33 120.9 . .
C29 C28 C27 119.6(9) . .
C29 C28 H32 120.2 . .
C27 C28 H32 120.2 . .
C28 C29 C30 120.2(9) . .
C28 C29 H31 119.9 . .
C30 C29 H31 119.9 . .
N5 C30 C29 122.8(9) . .
N5 C30 H30 118.6 . .
C29 C30 H30 118.6 . .

loop_
_geom_bond_atom_site_label_1
_geom_bond_atom_site_label_2
_geom_bond_distance
_geom_bond_site_symmetry_2
Cu1 N3 2.001(7) .
Cu1 N2 2.086(7) .
Cu1 N1 2.092(7) .
Cu1 S1 2.384(3) .
P1 O1 1.481(6) .
P1 C6 1.804(9) .
P1 C5 1.827(9) .
P1 C11 1.865(8) .
S1 C15 1.706(8) 2_556
N1 C5 1.335(10) .
N1 C1 1.355(11) .
N2 C7 1.354(11) .
N2 C6 1.361(10) .
N3 C15 1.059(8) .
C1 C2 1.378(12) .
C1 H1 0.9300 .
C2 C3 1.373(13) .
C2 H2 0.9300 .
C3 C4 1.383(13) .
C3 H17 0.9300 .
C4 C5 1.394(11) .
C4 H16 0.9300 .
C6 C10 1.375(12) .
C7 C8 1.382(13) .
C7 H3 0.9300 .
C8 C9 1.386(14) .
C8 H4 0.9300 .
C9 C10 1.380(13) .
C9 H6 0.9300 .
C10 H5 0.9300 .
C11 C12 1.474(12) .
C11 H7 0.9700 .
C11 H15 0.9700 .
C12 C13 1.544(14) .
C12 H8 0.9700 .
C12 H14 0.9700 .
C13 C14 1.468(16) .
C13 H13 0.9700 .
C13 H9 0.9700 .
C14 H12 0.9600 .
C14 H11 0.9600 .
C14 H10 0.9600 .
C15 S1 1.706(8) 2_556
Cu2 N4 1.959(7) .
Cu2 N6 2.068(7) .
Cu2 N5 2.088(7) .
Cu2 S2 2.398(3) .
P2 O2 1.467(6) .
P2 C18 1.794(8) .
P2 C17 1.819(9) .
P2 C22 1.830(9) .
S2 C16 1.669(8) 2_655
N4 C16 1.134(9) .
N5 C30 1.332(11) .
N5 C17 1.365(10) .
N6 C26 1.346(11) .
N6 C22 1.352(10) .
C16 S2 1.669(8) 2_655
C17 C27 1.405(11) .
C18 C19 1.509(13) .
C18 H18A 0.9700 .
C18 H18B 0.9700 .
C19 C20 1.552(12) .
C19 H19 0.9700 .
C19 H20 0.9700 .
C20 C21 1.445(14) .
C20 H21 0.9700 .
C20 H22 0.9700 .
C21 H23 0.9600 .
C21 H24 0.9600 .
C21 H25 0.9600 .
C22 C23 1.373(11) .
C23 C24 1.385(13) .
C23 H29 0.9300 .
C24 C25 1.380(13) .
C24 H28 0.9300 .
C25 C26 1.363(12) .
C25 H27 0.9300 .
C26 H26 0.9300 .
C27 C28 1.375(13) .
C27 H33 0.9300 .
C28 C29 1.349(13) .
C28 H32 0.9300 .
C29 C30 1.375(13) .
C29 H31 0.9300 .
C30 H30 0.9300 .

loop_
_geom_torsion_atom_site_label_1
_geom_torsion_atom_site_label_2
_geom_torsion_atom_site_label_3
_geom_torsion_atom_site_label_4
_geom_torsion
C5 N1 C1 C2 1.6(12)
Cu1 N1 C1 C2 172.4(7)
N1 C1 C2 C3 -1.6(14)
C1 C2 C3 C4 1.4(15)
C2 C3 C4 C5 -1.3(15)
C1 N1 C5 C4 -1.4(12)
Cu1 N1 C5 C4 -171.8(6)
C1 N1 C5 P1 -176.7(6)
Cu1 N1 C5 P1 12.9(9)
C3 C4 C5 N1 1.3(14)
C3 C4 C5 P1 176.6(7)
O1 P1 C5 N1 -177.0(6)
C6 P1 C5 N1 -56.9(7)
C11 P1 C5 N1 55.1(7)
O1 P1 C5 C4 7.5(8)
C6 P1 C5 C4 127.6(7)
C11 P1 C5 C4 -120.4(7)
C7 N2 C6 C10 2.0(11)
Cu1 N2 C6 C10 175.3(6)
C7 N2 C6 P1 -179.1(6)
Cu1 N2 C6 P1 -5.8(8)
O1 P1 C6 N2 174.2(6)
C5 P1 C6 N2 52.5(7)
C11 P1 C6 N2 -59.1(7)
O1 P1 C6 C10 -6.8(8)
C5 P1 C6 C10 -128.5(7)
C11 P1 C6 C10 119.9(7)
C6 N2 C7 C8 -1.1(12)
Cu1 N2 C7 C8 -174.7(7)
N2 C7 C8 C9 0.0(14)
C7 C8 C9 C10 0.4(14)
N2 C6 C10 C9 -1.6(13)
P1 C6 C10 C9 179.4(7)
C8 C9 C10 C6 0.4(14)
O1 P1 C11 C12 56.0(9)
C6 P1 C11 C12 -66.9(8)
C5 P1 C11 C12 -178.3(8)
P1 C11 C12 C13 -167.5(8)
C11 C12 C13 C14 -63.0(14)
C30 N5 C17 C27 -1.9(11)
Cu2 N5 C17 C27 -176.0(6)
C30 N5 C17 P2 178.2(6)
Cu2 N5 C17 P2 4.1(8)
O2 P2 C17 N5 -172.5(6)
C18 P2 C17 N5 62.0(7)
C22 P2 C17 N5 -49.9(7)
O2 P2 C17 C27 7.6(8)
C18 P2 C17 C27 -117.9(7)
C22 P2 C17 C27 130.3(6)
O2 P2 C18 C19 -62.7(9)
C17 P2 C18 C19 61.6(8)
C22 P2 C18 C19 175.1(7)
P2 C18 C19 C20 175.3(7)
C18 C19 C20 C21 69.7(14)
C26 N6 C22 C23 -1.0(12)
Cu2 N6 C22 C23 171.4(7)
C26 N6 C22 P2 178.9(6)
Cu2 N6 C22 P2 -8.8(9)
O2 P2 C22 N6 175.0(6)
C18 P2 C22 N6 -62.0(7)
C17 P2 C22 N6 52.8(7)
O2 P2 C22 C23 -5.2(9)
C18 P2 C22 C23 117.8(8)
C17 P2 C22 C23 -127.3(7)
N6 C22 C23 C24 1.7(14)
P2 C22 C23 C24 -178.2(7)
C22 C23 C24 C25 -0.5(15)
C23 C24 C25 C26 -1.2(15)
C22 N6 C26 C25 -0.9(13)
Cu2 N6 C26 C25 -173.6(7)
C24 C25 C26 N6 2.0(15)
N5 C17 C27 C28 0.6(12)
P2 C17 C27 C28 -179.5(7)
C17 C27 C28 C29 -0.3(13)
C27 C28 C29 C30 1.1(14)
C17 N5 C30 C29 2.8(12)
Cu2 N5 C30 C29 177.1(7)
C28 C29 C30 N5 -2.5(14)
